data_7160992
loop_
_publ_author_name
'Song, Daan'
'Zhao, Xue'
'Lu, Fei'
'Sun, Xinhao'
'Wang, Guanghui'
'Xu, Liang'
'Zhao, Ximei'

_publ_section_title
;
 Copper-catalyzed synthesis of <i>gem</i>-diborylalkanes by B-H bond
 insertion of &#x3b1;-furyl boryl carbenes.
;
_journal_issue 7
_journal_name_full 'Organic &amp; biomolecular chemistry'
_journal_page_first 1440
_journal_page_last 1446
_journal_paper_doi 10.1039/d5ob01996f
_journal_volume 24
_journal_year 2026
_chemical_absolute_configuration ad
_chemical_formula_moiety 'C16 H26 B2 N2 O6'
_chemical_formula_sum 'C16 H26 B2 N2 O6'
_chemical_formula_weight 364.01
_space_group_crystal_system orthorhombic
_space_group_IT_number 29
_space_group_name_Hall 'P 2c -2ac'
_space_group_name_H-M_alt 'P c a 21'
_atom_sites_solution_hydrogens mixed
_atom_sites_solution_primary dual
_audit_creation_date 2024-05-15
_audit_creation_method
;
Olex2 1.5
(compiled 2024.02.16 svn.r378c4104 for OlexSys, GUI svn.r6928)
;
_audit_update_record
;
2025-09-02 deposited with the CCDC.	2026-01-26 downloaded from the CCDC.
;
_cell_angle_alpha 90
_cell_angle_beta 90
_cell_angle_gamma 90
_cell_formula_units_Z 8
_cell_length_a 10.958
_cell_length_b 13.200
_cell_length_c 26.660
_cell_measurement_reflns_used 9137
_cell_measurement_temperature 299.00
_cell_measurement_theta_max 68.257
_cell_measurement_theta_min 3.316
_cell_volume 3856.252
_computing_cell_refinement 'SAINT V8.40B (?, 2016)'
_computing_data_reduction 'SAINT V8.40B (?, 2016)'
_computing_molecular_graphics 'Olex2 1.5 (Dolomanov et al., 2009)'
_computing_publication_material 'Olex2 1.5 (Dolomanov et al., 2009)'
_computing_structure_refinement 'SHELXL 2019/2 (Sheldrick, 2015)'
_computing_structure_solution 'SHELXT 2018/2 (Sheldrick, 2018)'
_diffrn_ambient_temperature 299.00
_diffrn_measured_fraction_theta_full 0.999
_diffrn_measured_fraction_theta_max 0.998
_diffrn_measurement_device_type 'Bruker D8 Venture'
_diffrn_radiation_type CuK\a
_diffrn_radiation_wavelength 1.54184
_diffrn_reflns_av_R_equivalents 0.0340
_diffrn_reflns_av_unetI/netI 0.0268
_diffrn_reflns_Laue_measured_fraction_full 0.999
_diffrn_reflns_Laue_measured_fraction_max 0.998
_diffrn_reflns_limit_h_max 13
_diffrn_reflns_limit_h_min -12
_diffrn_reflns_limit_k_max 15
_diffrn_reflns_limit_k_min -15
_diffrn_reflns_limit_l_max 32
_diffrn_reflns_limit_l_min -31
_diffrn_reflns_number 34211
_diffrn_reflns_point_group_measured_fraction_full 0.965
_diffrn_reflns_point_group_measured_fraction_max 0.964
_diffrn_reflns_theta_full 67.684
_diffrn_reflns_theta_max 68.347
_diffrn_reflns_theta_min 3.315
_diffrn_source_current 1.1
_diffrn_source_power 0.05500000000000001
_diffrn_source_voltage 50.0
_exptl_absorpt_coefficient_mu 0.769
_exptl_absorpt_correction_T_max 0.7531
_exptl_absorpt_correction_T_min 0.4226
_exptl_absorpt_correction_type multi-scan
_exptl_absorpt_process_details
;
SADABS-2016/2 (Bruker,2016/2) was used for absorption correction.
wR2(int) was 0.1638 before and 0.0853 after correction.
The Ratio of minimum to maximum transmission is 0.5611.
The \l/2 correction factor is Not present.
;
_exptl_crystal_density_diffrn 1.254
_exptl_crystal_description block
_exptl_crystal_F_000 1552
_exptl_crystal_size_max 0.2
_exptl_crystal_size_mid 0.15
_exptl_crystal_size_min 0.1
_refine_diff_density_max 0.194
_refine_diff_density_min -0.150
_refine_diff_density_rms 0.028
_refine_ls_abs_structure_details
;
 Refined as an inversion twin.
;
_refine_ls_abs_structure_Flack 0.39(17)
_refine_ls_extinction_coef 0.0009(2)
_refine_ls_extinction_expression Fc^*^=kFc[1+0.001xFc^2^\l^3^/sin(2\q)]^-1/4^
_refine_ls_extinction_method 'SHELXL-2019/2 (Sheldrick 2019)'
_refine_ls_goodness_of_fit_ref 1.036
_refine_ls_hydrogen_treatment mixed
_refine_ls_matrix_type full
_refine_ls_number_parameters 499
_refine_ls_number_reflns 6820
_refine_ls_number_restraints 5
_refine_ls_restrained_S_all 1.035
_refine_ls_R_factor_all 0.0351
_refine_ls_R_factor_gt 0.0332
_refine_ls_shift/su_max 0.000
_refine_ls_shift/su_mean 0.000
_refine_ls_structure_factor_coef Fsqd
_refine_ls_weighting_details 'w=1/[\s^2^(Fo^2^)+(0.0577P)^2^+0.3131P] where P=(Fo^2^+2Fc^2^)/3'
_refine_ls_weighting_scheme calc
_refine_ls_wR_factor_gt 0.0904
_refine_ls_wR_factor_ref 0.0922
_reflns_Friedel_coverage 0.887
_reflns_Friedel_fraction_full 0.930
_reflns_Friedel_fraction_max 0.929
_reflns_number_gt 6434
_reflns_number_total 6820
_reflns_threshold_expression 'I > 2\s(I)'
_cod_data_source_file d5ob01996f2.cif
_cod_data_source_block cu_240514wgh_0m
_cod_original_cell_volume 3856.3
_cod_database_code 7160992
_shelx_shelxl_version_number 2019/2
_shelx_space_group_comment
;
The symmetry employed for this shelxl refinement is uniquely defined
by the following loop, which should always be used as a source of
symmetry information in preference to the above space-group names.
They are only intended as comments.
;
_shelx_estimated_absorpt_t_max 0.927
_shelx_estimated_absorpt_t_min 0.861
_olex2_refinement_description
;
1. Twinned data refinement
 Scales: 0.61(17)
 0.39(17)
2. Fixed Uiso
 At 1.2 times of:
  All C(H) groups, All C(H,H) groups
 At 1.5 times of:
  All C(H,H,H) groups
3. Restrained distances
 B2-H2B = B2-H2A = B3-H3B = B3-H3A
 1.12 with sigma of 0.001
4.a Ternary CH refined with riding coordinates:
 C24(H24), C8(H8)
4.b Secondary CH2 refined with riding coordinates:
 C31(H31A,H31B), C28(H28A,H28B), C10(H10A,H10B), C12(H12A,H12B)
4.c Aromatic/amide H refined with riding coordinates:
 C22(H22), C6(H6)
4.d Idealised Me refined as rotating group:
 C30(H30A,H30B,H30C), C5(H5A,H5B,H5C), C21(H21A,H21B,H21C), C26(H26A,H26B,
 H26C), C11(H11A,H11B,H11C), C17(H17A,H17B,H17C), C14(H14A,H14B,H14C), C27(H27A,
 H27B,H27C), C25(H25A,H25B,H25C), C15(H15A,H15B,H15C), C16(H16A,H16B,H16C),
 C1(H1A,H1B,H1C)
;
_olex2_submission_special_instructions 'No special instructions were received'

loop_
_space_group_symop_operation_xyz
'x, y, z'
'-x, -y, z+1/2'
'x+1/2, -y, z'
'-x+1/2, y, z+1/2'

loop_
_atom_site_label
_atom_site_type_symbol
_atom_site_fract_x
_atom_site_fract_y
_atom_site_fract_z
_atom_site_U_iso_or_equiv
_atom_site_adp_type
_atom_site_occupancy
_atom_site_site_symmetry_order
_atom_site_calc_flag
_atom_site_refinement_flags_posn
_atom_site_refinement_flags_adp
_atom_site_refinement_flags_occupancy
_atom_site_disorder_assembly
_atom_site_disorder_group
O9 O 0.35125(14) 0.27252(12) 0.67530(6) 0.0419(4) Uani 1 1 d . . . . .
O4 O 0.42338(14) 0.56156(13) 0.32009(7) 0.0455(4) Uani 1 1 d . . . . .
O2 O 0.58318(14) 0.76979(12) 0.32107(6) 0.0389(3) Uani 1 1 d . . . . .
O5 O 0.35504(16) 0.56183(14) 0.40617(7) 0.0515(4) Uani 1 1 d . . . . .
O11 O 0.19838(14) 0.05822(12) 0.67745(6) 0.0426(4) Uani 1 1 d . . . . .
O10 O 0.13085(14) 0.05313(12) 0.59098(6) 0.0453(4) Uani 1 1 d . . . . .
O12 O 0.17559(19) -0.05751(15) 0.73770(8) 0.0610(5) Uani 1 1 d . . . . .
N4 N -0.01524(17) 0.08444(13) 0.65626(8) 0.0385(4) Uani 1 1 d . . . . .
O3 O 0.3994(2) 0.44212(16) 0.26166(9) 0.0648(5) Uani 1 1 d . . . . .
O8 O 0.0053(2) -0.00597(19) 0.53193(9) 0.0726(6) Uani 1 1 d . . . . .
N2 N 0.3094(2) 0.91302(16) 0.40431(9) 0.0524(5) Uani 1 1 d . . . . .
N1 N 0.21023(16) 0.59163(15) 0.34048(8) 0.0428(5) Uani 1 1 d . . . . .
O7 O 0.71143(18) 0.2677(2) 0.62353(10) 0.0798(7) Uani 1 1 d . . . . .
C9 C 0.3584(2) 0.49651(18) 0.29367(11) 0.0474(6) Uani 1 1 d . . . . .
N3 N 0.06948(19) 0.40280(16) 0.58915(10) 0.0524(5) Uani 1 1 d . . . . .
O1 O 0.93973(18) 0.7636(2) 0.37976(10) 0.0777(7) Uani 1 1 d . . . . .
C20 C 0.4730(2) 0.27864(17) 0.66742(9) 0.0392(5) Uani 1 1 d . . . . .
C19 C 0.4990(2) 0.25256(17) 0.61949(9) 0.0370(5) Uani 1 1 d . . . . .
C3 C 0.7260(2) 0.74868(16) 0.37898(10) 0.0385(5) Uani 1 1 d . . . . .
C22 C 0.38315(19) 0.22796(17) 0.59640(9) 0.0375(5) Uani 1 1 d . . . . .
H22 H 0.371326 0.207212 0.563416 0.045 Uiso 1 1 calc R U . . .
C4 C 0.7051(2) 0.77322(17) 0.33031(9) 0.0386(5) Uani 1 1 d . . . . .
C24 C 0.1598(2) 0.22920(17) 0.63300(9) 0.0373(5) Uani 1 1 d . . . . .
H24 H 0.130885 0.263720 0.663284 0.045 Uiso 1 1 calc R U . . .
C7 C 0.5239(2) 0.74231(17) 0.36525(9) 0.0372(5) Uani 1 1 d . . . . .
C23 C 0.2958(2) 0.24052(16) 0.63119(9) 0.0355(5) Uani 1 1 d . . . . .
O6 O 0.2281(3) 0.5131(2) 0.46707(10) 0.0957(9) Uani 1 1 d . . . . .
C30 C -0.0765(2) 0.16530(18) 0.68615(10) 0.0480(6) Uani 1 1 d . . . . .
H30A H -0.156035 0.142516 0.696192 0.072 Uiso 1 1 calc R U . . .
H30B H -0.084298 0.225361 0.666099 0.072 Uiso 1 1 calc R U . . .
H30C H -0.028622 0.180077 0.715409 0.072 Uiso 1 1 calc R U . . .
C18 C 0.6217(2) 0.25359(18) 0.59755(10) 0.0451(6) Uani 1 1 d . . . . .
C32 C 0.1338(2) -0.00607(17) 0.70439(10) 0.0437(5) Uani 1 1 d . . . . .
C31 C 0.0028(2) -0.00776(19) 0.68790(11) 0.0483(6) Uani 1 1 d . . . . .
H31A H -0.014174 -0.068532 0.668660 0.058 Uiso 1 1 calc R U . . .
H31B H -0.051164 -0.006215 0.716739 0.058 Uiso 1 1 calc R U . . .
C5 C 0.7838(2) 0.8020(2) 0.28748(10) 0.0543(6) Uani 1 1 d . . . . .
H5A H 0.852916 0.839503 0.299542 0.081 Uiso 1 1 calc R U . . .
H5B H 0.738088 0.843192 0.264514 0.081 Uiso 1 1 calc R U . . .
H5C H 0.811476 0.741992 0.270615 0.081 Uiso 1 1 calc R U . . .
C8 C 0.38823(19) 0.73506(16) 0.36244(9) 0.0383(5) Uani 1 1 d . . . . .
H8 H 0.361450 0.769194 0.331708 0.046 Uiso 1 1 calc R U . . .
C2 C 0.8465(2) 0.7470(2) 0.40314(11) 0.0509(6) Uani 1 1 d . . . . .
C29 C 0.0219(2) 0.03171(19) 0.57213(10) 0.0484(6) Uani 1 1 d . . . . .
C28 C -0.0785(2) 0.05984(19) 0.60830(11) 0.0482(6) Uani 1 1 d . . . . .
H28A H -0.123829 0.117962 0.596099 0.058 Uiso 1 1 calc R U . . .
H28B H -0.134545 0.003694 0.612854 0.058 Uiso 1 1 calc R U . . .
C6 C 0.6083(2) 0.72863(19) 0.40124(9) 0.0432(5) Uani 1 1 d . . . . .
H6 H 0.593549 0.709764 0.434302 0.052 Uiso 1 1 calc R U . . .
C13 C 0.2453(3) 0.5450(2) 0.42529(12) 0.0609(7) Uani 1 1 d . . . . .
C21 C 0.5473(3) 0.3122(3) 0.71089(11) 0.0611(7) Uani 1 1 d . . . . .
H21A H 0.631733 0.314862 0.701355 0.092 Uiso 1 1 calc R U . . .
H21B H 0.537330 0.265161 0.738046 0.092 Uiso 1 1 calc R U . . .
H21C H 0.520986 0.378241 0.721372 0.092 Uiso 1 1 calc R U . . .
C10 C 0.2267(2) 0.4980(2) 0.31005(12) 0.0528(6) Uani 1 1 d . . . . .
H10A H 0.173116 0.498934 0.281089 0.063 Uiso 1 1 calc R U . . .
H10B H 0.208138 0.438415 0.329960 0.063 Uiso 1 1 calc R U . . .
B1 B 0.3519(2) 0.6179(2) 0.35822(10) 0.0389(5) Uani 1 1 d . . . . .
C26 C 0.0053(3) 0.4368(3) 0.54316(15) 0.0735(9) Uani 1 1 d . . . . .
H26A H 0.055553 0.423659 0.514406 0.110 Uiso 1 1 calc R U . . .
H26B H -0.011017 0.508102 0.545403 0.110 Uiso 1 1 calc R U . . .
H26C H -0.070307 0.400587 0.539914 0.110 Uiso 1 1 calc R U . . .
C12 C 0.1458(2) 0.5713(2) 0.38874(11) 0.0561(7) Uani 1 1 d . . . . .
H12A H 0.088996 0.515476 0.385123 0.067 Uiso 1 1 calc R U . . .
H12B H 0.101362 0.630819 0.399799 0.067 Uiso 1 1 calc R U . . .
C11 C 0.1505(2) 0.6716(2) 0.30982(12) 0.0547(6) Uani 1 1 d . . . . .
H11A H 0.199494 0.685519 0.280767 0.082 Uiso 1 1 calc R U . . .
H11B H 0.142315 0.732217 0.329455 0.082 Uiso 1 1 calc R U . . .
H11C H 0.071272 0.648807 0.299461 0.082 Uiso 1 1 calc R U . . .
C17 C 0.6347(3) 0.2429(3) 0.54235(12) 0.0662(8) Uani 1 1 d . . . . .
H17A H 0.596878 0.180972 0.531662 0.099 Uiso 1 1 calc R U . . .
H17B H 0.719738 0.241680 0.533685 0.099 Uiso 1 1 calc R U . . .
H17C H 0.595963 0.299187 0.526020 0.099 Uiso 1 1 calc R U . . .
B4 B 0.1262(2) 0.11181(19) 0.63835(10) 0.0358(5) Uani 1 1 d . . . . .
C14 C 0.2285(4) 0.9403(2) 0.36141(14) 0.0752(9) Uani 1 1 d . . . . .
H14A H 0.266477 0.920311 0.330523 0.113 Uiso 1 1 calc R U . . .
H14B H 0.215196 1.012235 0.361212 0.113 Uiso 1 1 calc R U . . .
H14C H 0.151650 0.906088 0.364876 0.113 Uiso 1 1 calc R U . . .
B3 B 0.0892(2) 0.2799(2) 0.58484(11) 0.0420(6) Uani 1 1 d D . . . .
C27 C -0.0079(4) 0.4306(2) 0.63229(15) 0.0712(9) Uani 1 1 d . . . . .
H27A H -0.024041 0.502042 0.631497 0.107 Uiso 1 1 calc R U . . .
H27B H 0.033599 0.413757 0.662894 0.107 Uiso 1 1 calc R U . . .
H27C H -0.083478 0.394030 0.630541 0.107 Uiso 1 1 calc R U . . .
B2 B 0.3206(2) 0.7891(2) 0.40987(11) 0.0433(6) Uani 1 1 d D . . . .
C25 C 0.1875(3) 0.4561(2) 0.59232(19) 0.0814(11) Uani 1 1 d . . . . .
H25A H 0.238542 0.435651 0.564842 0.122 Uiso 1 1 calc R U . . .
H25B H 0.226834 0.439362 0.623417 0.122 Uiso 1 1 calc R U . . .
H25C H 0.174073 0.527863 0.590745 0.122 Uiso 1 1 calc R U . . .
C15 C 0.2522(3) 0.9540(2) 0.45074(14) 0.0701(8) Uani 1 1 d . . . . .
H15A H 0.239132 1.025488 0.446992 0.105 Uiso 1 1 calc R U . . .
H15B H 0.305275 0.942024 0.478789 0.105 Uiso 1 1 calc R U . . .
H15C H 0.175479 0.920836 0.456393 0.105 Uiso 1 1 calc R U . . .
C16 C 0.4307(3) 0.9604(2) 0.3984(2) 0.0928(14) Uani 1 1 d . . . . .
H16A H 0.466817 0.938293 0.367502 0.139 Uiso 1 1 calc R U . . .
H16B H 0.482108 0.940929 0.425953 0.139 Uiso 1 1 calc R U . . .
H16C H 0.422050 1.032771 0.398013 0.139 Uiso 1 1 calc R U . . .
C1 C 0.8518(4) 0.7276(5) 0.45789(15) 0.0979(15) Uani 1 1 d . . . . .
H1A H 0.923404 0.758838 0.471656 0.147 Uiso 1 1 calc R U . . .
H1B H 0.854732 0.655866 0.463800 0.147 Uiso 1 1 calc R U . . .
H1C H 0.780486 0.755415 0.473647 0.147 Uiso 1 1 calc R U . . .
H2A H 0.372(2) 0.7788(19) 0.4458(5) 0.037(6) Uiso 1 1 d D . . . .
H2B H 0.2224(7) 0.7672(19) 0.4143(11) 0.046(7) Uiso 1 1 d D . . . .
H3A H 0.133(3) 0.263(2) 0.5479(6) 0.063(9) Uiso 1 1 d D . . . .
H3B H -0.0067(11) 0.252(2) 0.5809(16) 0.077(11) Uiso 1 1 d D . . . .

loop_
_atom_site_aniso_label
_atom_site_aniso_U_11
_atom_site_aniso_U_22
_atom_site_aniso_U_33
_atom_site_aniso_U_23
_atom_site_aniso_U_13
_atom_site_aniso_U_12
O9 0.0361(8) 0.0513(9) 0.0382(8) -0.0047(7) 0.0022(7) -0.0073(6)
O4 0.0342(8) 0.0498(9) 0.0526(10) 0.0026(8) 0.0036(7) 0.0026(7)
O2 0.0331(8) 0.0475(8) 0.0360(8) 0.0035(7) 0.0009(6) -0.0062(6)
O5 0.0498(10) 0.0548(10) 0.0498(10) 0.0155(8) -0.0019(8) -0.0046(7)
O11 0.0337(8) 0.0465(8) 0.0477(9) 0.0034(7) -0.0028(7) 0.0033(6)
O10 0.0414(8) 0.0482(9) 0.0462(9) -0.0065(7) 0.0011(7) 0.0038(7)
O12 0.0689(12) 0.0613(11) 0.0528(11) 0.0149(9) -0.0021(9) 0.0132(9)
N4 0.0304(9) 0.0389(9) 0.0461(11) 0.0017(8) 0.0006(8) -0.0010(7)
O3 0.0670(12) 0.0601(11) 0.0673(12) -0.0092(10) 0.0087(10) 0.0073(9)
O8 0.0839(15) 0.0837(15) 0.0501(14) -0.0154(11) -0.0134(10) -0.0076(11)
N2 0.0494(12) 0.0472(11) 0.0604(13) 0.0006(10) 0.0109(10) -0.0027(9)
N1 0.0290(9) 0.0467(10) 0.0527(12) 0.0023(8) 0.0015(8) -0.0043(7)
O7 0.0336(11) 0.136(2) 0.0697(14) 0.0010(14) -0.0057(10) 0.0019(11)
C9 0.0498(13) 0.0415(12) 0.0510(16) 0.0055(10) -0.0013(11) 0.0027(11)
N3 0.0443(11) 0.0462(11) 0.0667(14) 0.0116(10) 0.0006(10) -0.0012(8)
O1 0.0303(10) 0.123(2) 0.0796(15) 0.0021(14) 0.0020(10) 0.0029(10)
C20 0.0342(11) 0.0410(11) 0.0425(12) 0.0017(9) -0.0014(9) -0.0055(8)
C19 0.0313(11) 0.0387(10) 0.0410(13) 0.0042(9) -0.0012(9) -0.0004(8)
C3 0.0303(11) 0.0415(11) 0.0438(13) -0.0016(9) -0.0004(9) -0.0004(8)
C22 0.0296(10) 0.0485(11) 0.0345(12) -0.0003(9) -0.0009(8) -0.0022(8)
C4 0.0315(10) 0.0413(11) 0.0432(12) -0.0028(9) 0.0032(9) -0.0041(8)
C24 0.0278(10) 0.0419(11) 0.0421(12) -0.0004(9) 0.0046(9) -0.0009(8)
C7 0.0324(11) 0.0429(11) 0.0364(11) 0.0043(9) 0.0038(9) -0.0048(8)
C23 0.0322(11) 0.0379(10) 0.0363(11) 0.0007(9) -0.0014(9) -0.0027(8)
O6 0.111(2) 0.120(2) 0.0570(16) 0.0267(14) 0.0151(13) -0.0364(17)
C30 0.0342(12) 0.0506(13) 0.0591(16) -0.0016(11) 0.0099(10) 0.0019(9)
C18 0.0299(11) 0.0515(13) 0.0538(15) 0.0056(11) 0.0002(10) 0.0032(9)
C32 0.0484(13) 0.0416(12) 0.0411(13) -0.0003(10) 0.0004(10) 0.0046(10)
C31 0.0456(12) 0.0418(12) 0.0575(17) 0.0088(11) 0.0034(11) -0.0044(10)
C5 0.0472(14) 0.0696(17) 0.0461(14) 0.0057(12) 0.0085(11) -0.0107(12)
C8 0.0288(11) 0.0440(11) 0.0421(12) 0.0077(9) -0.0008(9) -0.0031(8)
C2 0.0330(12) 0.0631(15) 0.0565(15) -0.0052(12) -0.0047(11) 0.0036(10)
C29 0.0512(13) 0.0473(12) 0.0467(14) -0.0008(11) -0.0073(11) -0.0040(10)
C28 0.0392(12) 0.0496(12) 0.0558(15) -0.0006(11) -0.0099(10) -0.0087(10)
C6 0.0353(11) 0.0556(13) 0.0388(12) 0.0069(10) 0.0006(9) -0.0003(9)
C13 0.0692(17) 0.0606(16) 0.0530(16) 0.0086(13) 0.0127(14) -0.0186(14)
C21 0.0524(16) 0.0843(19) 0.0465(15) -0.0097(14) -0.0070(11) -0.0143(14)
C10 0.0475(13) 0.0487(13) 0.0623(18) -0.0038(12) -0.0031(12) -0.0065(10)
B1 0.0272(11) 0.0479(13) 0.0417(13) 0.0073(11) 0.0009(10) -0.0006(10)
C26 0.0681(19) 0.0689(18) 0.084(2) 0.0297(17) -0.0047(16) 0.0079(14)
C12 0.0403(13) 0.0667(16) 0.0612(17) 0.0012(13) 0.0132(11) -0.0183(11)
C11 0.0345(12) 0.0626(15) 0.0670(17) 0.0059(13) -0.0101(11) 0.0020(11)
C17 0.0437(14) 0.095(2) 0.0601(18) -0.0101(16) 0.0138(13) -0.0070(13)
B4 0.0262(11) 0.0405(12) 0.0409(13) 0.0002(10) 0.0020(9) 0.0006(9)
C14 0.104(3) 0.0574(16) 0.0645(19) 0.0132(15) 0.0058(18) 0.0239(17)
B3 0.0337(12) 0.0457(13) 0.0468(15) 0.0035(11) 0.0006(11) -0.0019(10)
C27 0.080(2) 0.0521(15) 0.082(2) -0.0031(15) 0.0087(17) 0.0174(15)
B2 0.0356(13) 0.0447(13) 0.0494(15) 0.0064(11) 0.0046(11) -0.0030(10)
C25 0.0637(18) 0.0507(16) 0.130(3) 0.0183(18) -0.014(2) -0.0168(14)
C15 0.078(2) 0.0623(17) 0.0700(19) -0.0121(15) 0.0126(16) 0.0073(15)
C16 0.067(2) 0.0495(16) 0.161(4) -0.008(2) 0.037(2) -0.0198(14)
C1 0.056(2) 0.179(5) 0.059(2) 0.013(2) -0.0223(16) -0.003(2)

loop_
_atom_type_symbol
_atom_type_description
_atom_type_scat_dispersion_real
_atom_type_scat_dispersion_imag
_atom_type_scat_source
C C 0.0181 0.0091 'International Tables Vol C Tables 4.2.6.8 and 6.1.1.4'
H H 0.0000 0.0000 'International Tables Vol C Tables 4.2.6.8 and 6.1.1.4'
B B 0.0090 0.0039 'International Tables Vol C Tables 4.2.6.8 and 6.1.1.4'
N N 0.0311 0.0180 'International Tables Vol C Tables 4.2.6.8 and 6.1.1.4'
O O 0.0492 0.0322 'International Tables Vol C Tables 4.2.6.8 and 6.1.1.4'

loop_
_geom_angle_atom_site_label_1
_geom_angle_atom_site_label_2
_geom_angle_atom_site_label_3
_geom_angle
_geom_angle_site_symmetry_1
_geom_angle_site_symmetry_3
_geom_angle_publ_flag
C20 O9 C23 108.54(17) . . ?
C9 O4 B1 114.01(19) . . ?
C4 O2 C7 108.29(17) . . ?
C13 O5 B1 113.3(2) . . ?
C32 O11 B4 113.73(18) . . ?
C29 O10 B4 113.80(18) . . ?
C30 N4 C31 109.9(2) . . ?
C30 N4 B4 114.70(17) . . ?
C31 N4 B4 102.49(16) . . ?
C28 N4 C30 113.88(19) . . ?
C28 N4 C31 111.61(19) . . ?
C28 N4 B4 103.58(17) . . ?
C14 N2 B2 110.7(2) . . ?
C15 N2 C14 107.5(2) . . ?
C15 N2 B2 108.5(2) . . ?
C16 N2 C14 110.5(3) . . ?
C16 N2 B2 111.3(2) . . ?
C16 N2 C15 108.2(3) . . ?
C10 N1 B1 102.44(18) . . ?
C10 N1 C12 112.2(2) . . ?
C12 N1 B1 103.54(18) . . ?
C11 N1 C10 110.1(2) . . ?
C11 N1 B1 114.82(18) . . ?
C11 N1 C12 113.2(2) . . ?
O4 C9 C10 110.7(2) . . ?
O3 C9 O4 124.4(2) . . ?
O3 C9 C10 124.8(3) . . ?
C26 N3 B3 107.7(2) . . ?
C27 N3 C26 107.3(2) . . ?
C27 N3 B3 112.1(2) . . ?
C25 N3 C26 108.6(3) . . ?
C25 N3 B3 111.1(2) . . ?
C25 N3 C27 109.9(3) . . ?
O9 C20 C19 109.8(2) . . ?
O9 C20 C21 116.0(2) . . ?
C19 C20 C21 134.2(2) . . ?
C20 C19 C22 105.9(2) . . ?
C20 C19 C18 124.6(2) . . ?
C22 C19 C18 129.5(2) . . ?
C4 C3 C2 125.0(2) . . ?
C4 C3 C6 106.6(2) . . ?
C6 C3 C2 128.3(2) . . ?
C19 C22 H22 126.2 . . ?
C23 C22 C19 107.7(2) . . ?
C23 C22 H22 126.2 . . ?
O2 C4 C5 116.2(2) . . ?
C3 C4 O2 109.31(19) . . ?
C3 C4 C5 134.5(2) . . ?
C23 C24 H24 107.6 . . ?
C23 C24 B4 109.19(18) . . ?
C23 C24 B3 113.77(18) . . ?
B4 C24 H24 107.6 . . ?
B4 C24 B3 110.86(19) . . ?
B3 C24 H24 107.6 . . ?
O2 C7 C8 116.0(2) . . ?
C6 C7 O2 108.53(19) . . ?
C6 C7 C8 135.4(2) . . ?
O9 C23 C24 115.98(19) . . ?
C22 C23 O9 108.09(19) . . ?
C22 C23 C24 135.9(2) . . ?
N4 C30 H30A 109.5 . . ?
N4 C30 H30B 109.5 . . ?
N4 C30 H30C 109.5 . . ?
H30A C30 H30B 109.5 . . ?
H30A C30 H30C 109.5 . . ?
H30B C30 H30C 109.5 . . ?
O7 C18 C19 121.0(3) . . ?
O7 C18 C17 120.0(2) . . ?
C19 C18 C17 118.8(2) . . ?
O11 C32 C31 111.3(2) . . ?
O12 C32 O11 124.0(2) . . ?
O12 C32 C31 124.7(2) . . ?
N4 C31 C32 106.22(18) . . ?
N4 C31 H31A 110.5 . . ?
N4 C31 H31B 110.5 . . ?
C32 C31 H31A 110.5 . . ?
C32 C31 H31B 110.5 . . ?
H31A C31 H31B 108.7 . . ?
C4 C5 H5A 109.5 . . ?
C4 C5 H5B 109.5 . . ?
C4 C5 H5C 109.5 . . ?
H5A C5 H5B 109.5 . . ?
H5A C5 H5C 109.5 . . ?
H5B C5 H5C 109.5 . . ?
C7 C8 H8 108.1 . . ?
C7 C8 B1 108.27(17) . . ?
C7 C8 B2 112.7(2) . . ?
B1 C8 H8 108.1 . . ?
B1 C8 B2 111.36(18) . . ?
B2 C8 H8 108.1 . . ?
O1 C2 C3 121.8(3) . . ?
O1 C2 C1 120.2(3) . . ?
C3 C2 C1 117.9(3) . . ?
O10 C29 C28 111.2(2) . . ?
O8 C29 O10 124.5(3) . . ?
O8 C29 C28 124.3(3) . . ?
N4 C28 C29 105.21(19) . . ?
N4 C28 H28A 110.7 . . ?
N4 C28 H28B 110.7 . . ?
C29 C28 H28A 110.7 . . ?
C29 C28 H28B 110.7 . . ?
H28A C28 H28B 108.8 . . ?
C3 C6 H6 126.4 . . ?
C7 C6 C3 107.2(2) . . ?
C7 C6 H6 126.4 . . ?
O5 C13 C12 111.7(2) . . ?
O6 C13 O5 123.8(3) . . ?
O6 C13 C12 124.5(3) . . ?
C20 C21 H21A 109.5 . . ?
C20 C21 H21B 109.5 . . ?
C20 C21 H21C 109.5 . . ?
H21A C21 H21B 109.5 . . ?
H21A C21 H21C 109.5 . . ?
H21B C21 H21C 109.5 . . ?
N1 C10 C9 106.51(19) . . ?
N1 C10 H10A 110.4 . . ?
N1 C10 H10B 110.4 . . ?
C9 C10 H10A 110.4 . . ?
C9 C10 H10B 110.4 . . ?
H10A C10 H10B 108.6 . . ?
O4 B1 N1 101.18(18) . . ?
O4 B1 C8 113.64(19) . . ?
O5 B1 O4 109.23(19) . . ?
O5 B1 N1 99.42(17) . . ?
O5 B1 C8 114.7(2) . . ?
C8 B1 N1 117.05(18) . . ?
N3 C26 H26A 109.5 . . ?
N3 C26 H26B 109.5 . . ?
N3 C26 H26C 109.5 . . ?
H26A C26 H26B 109.5 . . ?
H26A C26 H26C 109.5 . . ?
H26B C26 H26C 109.5 . . ?
N1 C12 C13 104.9(2) . . ?
N1 C12 H12A 110.8 . . ?
N1 C12 H12B 110.8 . . ?
C13 C12 H12A 110.8 . . ?
C13 C12 H12B 110.8 . . ?
H12A C12 H12B 108.8 . . ?
N1 C11 H11A 109.5 . . ?
N1 C11 H11B 109.5 . . ?
N1 C11 H11C 109.5 . . ?
H11A C11 H11B 109.5 . . ?
H11A C11 H11C 109.5 . . ?
H11B C11 H11C 109.5 . . ?
C18 C17 H17A 109.5 . . ?
C18 C17 H17B 109.5 . . ?
C18 C17 H17C 109.5 . . ?
H17A C17 H17B 109.5 . . ?
H17A C17 H17C 109.5 . . ?
H17B C17 H17C 109.5 . . ?
O11 B4 N4 101.02(17) . . ?
O11 B4 C24 113.63(19) . . ?
O10 B4 O11 109.28(18) . . ?
O10 B4 N4 99.40(16) . . ?
O10 B4 C24 114.98(19) . . ?
C24 B4 N4 116.83(18) . . ?
N2 C14 H14A 109.5 . . ?
N2 C14 H14B 109.5 . . ?
N2 C14 H14C 109.5 . . ?
H14A C14 H14B 109.5 . . ?
H14A C14 H14C 109.5 . . ?
H14B C14 H14C 109.5 . . ?
N3 B3 C24 114.2(2) . . ?
N3 B3 H3A 108.5(16) . . ?
N3 B3 H3B 102.1(17) . . ?
C24 B3 H3A 113.7(16) . . ?
C24 B3 H3B 112(2) . . ?
H3A B3 H3B 105(3) . . ?
N3 C27 H27A 109.5 . . ?
N3 C27 H27B 109.5 . . ?
N3 C27 H27C 109.5 . . ?
H27A C27 H27B 109.5 . . ?
H27A C27 H27C 109.5 . . ?
H27B C27 H27C 109.5 . . ?
N2 B2 H2A 103.6(13) . . ?
N2 B2 H2B 101.2(13) . . ?
C8 B2 N2 113.51(19) . . ?
C8 B2 H2A 112.4(13) . . ?
C8 B2 H2B 113.8(15) . . ?
H2A B2 H2B 111(2) . . ?
N3 C25 H25A 109.5 . . ?
N3 C25 H25B 109.5 . . ?
N3 C25 H25C 109.5 . . ?
H25A C25 H25B 109.5 . . ?
H25A C25 H25C 109.5 . . ?
H25B C25 H25C 109.5 . . ?
N2 C15 H15A 109.5 . . ?
N2 C15 H15B 109.5 . . ?
N2 C15 H15C 109.5 . . ?
H15A C15 H15B 109.5 . . ?
H15A C15 H15C 109.5 . . ?
H15B C15 H15C 109.5 . . ?
N2 C16 H16A 109.5 . . ?
N2 C16 H16B 109.5 . . ?
N2 C16 H16C 109.5 . . ?
H16A C16 H16B 109.5 . . ?
H16A C16 H16C 109.5 . . ?
H16B C16 H16C 109.5 . . ?
C2 C1 H1A 109.5 . . ?
C2 C1 H1B 109.5 . . ?
C2 C1 H1C 109.5 . . ?
H1A C1 H1B 109.5 . . ?
H1A C1 H1C 109.5 . . ?
H1B C1 H1C 109.5 . . ?

loop_
_geom_bond_atom_site_label_1
_geom_bond_atom_site_label_2
_geom_bond_distance
_geom_bond_site_symmetry_2
_geom_bond_publ_flag
O9 C20 1.352(3) . ?
O9 C23 1.389(3) . ?
O4 C9 1.319(3) . ?
O4 B1 1.484(3) . ?
O2 C4 1.360(3) . ?
O2 C7 1.393(3) . ?
O5 C13 1.325(4) . ?
O5 B1 1.477(3) . ?
O11 C32 1.318(3) . ?
O11 B4 1.487(3) . ?
O10 C29 1.325(3) . ?
O10 B4 1.482(3) . ?
O12 C32 1.208(3) . ?
N4 C30 1.492(3) . ?
N4 C31 1.494(3) . ?
N4 C28 1.490(3) . ?
N4 B4 1.662(3) . ?
O3 C9 1.203(4) . ?
O8 C29 1.195(3) . ?
N2 C14 1.491(5) . ?
N2 B2 1.646(3) . ?
N2 C15 1.489(4) . ?
N2 C16 1.478(4) . ?
N1 C10 1.490(3) . ?
N1 B1 1.659(3) . ?
N1 C12 1.492(3) . ?
N1 C11 1.487(3) . ?
O7 C18 1.217(3) . ?
C9 C10 1.508(4) . ?
N3 C26 1.483(4) . ?
N3 B3 1.641(3) . ?
N3 C27 1.475(4) . ?
N3 C25 1.475(4) . ?
O1 C2 1.216(4) . ?
C20 C19 1.354(4) . ?
C20 C21 1.484(4) . ?
C19 C22 1.448(3) . ?
C19 C18 1.466(3) . ?
C3 C4 1.357(4) . ?
C3 C2 1.470(3) . ?
C3 C6 1.444(3) . ?
C22 H22 0.9300 . ?
C22 C23 1.343(3) . ?
C4 C5 1.480(3) . ?
C24 H24 0.9800 . ?
C24 C23 1.498(3) . ?
C24 B4 1.599(3) . ?
C24 B3 1.641(4) . ?
C7 C8 1.492(3) . ?
C7 C6 1.344(3) . ?
O6 C13 1.205(4) . ?
C30 H30A 0.9600 . ?
C30 H30B 0.9600 . ?
C30 H30C 0.9600 . ?
C18 C17 1.485(4) . ?
C32 C31 1.502(3) . ?
C31 H31A 0.9700 . ?
C31 H31B 0.9700 . ?
C5 H5A 0.9600 . ?
C5 H5B 0.9600 . ?
C5 H5C 0.9600 . ?
C8 H8 0.9800 . ?
C8 B1 1.601(3) . ?
C8 B2 1.631(4) . ?
C2 C1 1.483(5) . ?
C29 C28 1.510(4) . ?
C28 H28A 0.9700 . ?
C28 H28B 0.9700 . ?
C6 H6 0.9300 . ?
C13 C12 1.503(5) . ?
C21 H21A 0.9600 . ?
C21 H21B 0.9600 . ?
C21 H21C 0.9600 . ?
C10 H10A 0.9700 . ?
C10 H10B 0.9700 . ?
C26 H26A 0.9600 . ?
C26 H26B 0.9600 . ?
C26 H26C 0.9600 . ?
C12 H12A 0.9700 . ?
C12 H12B 0.9700 . ?
C11 H11A 0.9600 . ?
C11 H11B 0.9600 . ?
C11 H11C 0.9600 . ?
C17 H17A 0.9600 . ?
C17 H17B 0.9600 . ?
C17 H17C 0.9600 . ?
C14 H14A 0.9600 . ?
C14 H14B 0.9600 . ?
C14 H14C 0.9600 . ?
B3 H3A 1.1200(15) . ?
B3 H3B 1.1199(15) . ?
C27 H27A 0.9600 . ?
C27 H27B 0.9600 . ?
C27 H27C 0.9600 . ?
B2 H2A 1.1201(15) . ?
B2 H2B 1.1200(15) . ?
C25 H25A 0.9600 . ?
C25 H25B 0.9600 . ?
C25 H25C 0.9600 . ?
C15 H15A 0.9600 . ?
C15 H15B 0.9600 . ?
C15 H15C 0.9600 . ?
C16 H16A 0.9600 . ?
C16 H16B 0.9600 . ?
C16 H16C 0.9600 . ?
C1 H1A 0.9600 . ?
C1 H1B 0.9600 . ?
C1 H1C 0.9600 . ?

loop_
_geom_torsion_atom_site_label_1
_geom_torsion_atom_site_label_2
_geom_torsion_atom_site_label_3
_geom_torsion_atom_site_label_4
_geom_torsion
_geom_torsion_site_symmetry_1
_geom_torsion_site_symmetry_2
_geom_torsion_site_symmetry_3
_geom_torsion_site_symmetry_4
_geom_torsion_publ_flag
O9 C20 C19 C22 -0.3(2) . . . . ?
O9 C20 C19 C18 178.12(19) . . . . ?
O4 C9 C10 N1 15.1(3) . . . . ?
O2 C7 C8 B1 101.5(2) . . . . ?
O2 C7 C8 B2 -134.8(2) . . . . ?
O2 C7 C6 C3 0.2(3) . . . . ?
O5 C13 C12 N1 8.9(3) . . . . ?
O11 C32 C31 N4 -15.3(3) . . . . ?
O10 C29 C28 N4 -10.1(3) . . . . ?
O12 C32 C31 N4 165.4(2) . . . . ?
O3 C9 C10 N1 -166.4(3) . . . . ?
O8 C29 C28 N4 169.2(3) . . . . ?
C9 O4 B1 O5 91.0(2) . . . . ?
C9 O4 B1 N1 -13.3(2) . . . . ?
C9 O4 B1 C8 -139.6(2) . . . . ?
C20 O9 C23 C22 -0.5(2) . . . . ?
C20 O9 C23 C24 179.90(18) . . . . ?
C20 C19 C22 C23 0.0(2) . . . . ?
C20 C19 C18 O7 8.4(4) . . . . ?
C20 C19 C18 C17 -168.1(3) . . . . ?
C19 C22 C23 O9 0.3(2) . . . . ?
C19 C22 C23 C24 179.8(2) . . . . ?
C22 C19 C18 O7 -173.5(3) . . . . ?
C22 C19 C18 C17 9.9(4) . . . . ?
C4 O2 C7 C8 179.72(18) . . . . ?
C4 O2 C7 C6 -0.2(2) . . . . ?
C4 C3 C2 O1 -3.5(4) . . . . ?
C4 C3 C2 C1 174.5(3) . . . . ?
C4 C3 C6 C7 -0.2(3) . . . . ?
C7 O2 C4 C3 0.1(2) . . . . ?
C7 O2 C4 C5 -179.6(2) . . . . ?
C7 C8 B1 O4 -47.7(3) . . . . ?
C7 C8 B1 O5 78.9(2) . . . . ?
C7 C8 B1 N1 -165.15(19) . . . . ?
C7 C8 B2 N2 80.5(2) . . . . ?
C23 O9 C20 C19 0.5(2) . . . . ?
C23 O9 C20 C21 179.9(2) . . . . ?
C23 C24 B4 O11 46.9(2) . . . . ?
C23 C24 B4 O10 -80.0(2) . . . . ?
C23 C24 B4 N4 164.03(18) . . . . ?
C23 C24 B3 N3 -81.0(2) . . . . ?
O6 C13 C12 N1 -171.5(3) . . . . ?
C30 N4 C31 C32 -100.7(2) . . . . ?
C30 N4 C28 C29 146.9(2) . . . . ?
C30 N4 B4 O11 98.1(2) . . . . ?
C30 N4 B4 O10 -150.00(19) . . . . ?
C30 N4 B4 C24 -25.7(3) . . . . ?
C18 C19 C22 C23 -178.3(2) . . . . ?
C32 O11 B4 O10 -90.9(2) . . . . ?
C32 O11 B4 N4 13.3(2) . . . . ?
C32 O11 B4 C24 139.2(2) . . . . ?
C31 N4 C28 C29 -87.9(2) . . . . ?
C31 N4 B4 O11 -21.0(2) . . . . ?
C31 N4 B4 O10 90.9(2) . . . . ?
C31 N4 B4 C24 -144.8(2) . . . . ?
C8 C7 C6 C3 -179.7(2) . . . . ?
C2 C3 C4 O2 -178.2(2) . . . . ?
C2 C3 C4 C5 1.4(4) . . . . ?
C2 C3 C6 C7 178.0(2) . . . . ?
C29 O10 B4 O11 126.2(2) . . . . ?
C29 O10 B4 N4 20.9(2) . . . . ?
C29 O10 B4 C24 -104.7(2) . . . . ?
C28 N4 C31 C32 131.9(2) . . . . ?
C28 N4 B4 O11 -137.20(18) . . . . ?
C28 N4 B4 O10 -25.3(2) . . . . ?
C28 N4 B4 C24 99.0(2) . . . . ?
C6 C3 C4 O2 0.1(2) . . . . ?
C6 C3 C4 C5 179.7(3) . . . . ?
C6 C3 C2 O1 178.6(3) . . . . ?
C6 C3 C2 C1 -3.4(5) . . . . ?
C6 C7 C8 B1 -78.6(3) . . . . ?
C6 C7 C8 B2 45.1(3) . . . . ?
C13 O5 B1 O4 -127.6(2) . . . . ?
C13 O5 B1 N1 -22.1(3) . . . . ?
C13 O5 B1 C8 103.5(2) . . . . ?
C21 C20 C19 C22 -179.5(3) . . . . ?
C21 C20 C19 C18 -1.0(4) . . . . ?
C10 N1 B1 O4 20.9(2) . . . . ?
C10 N1 B1 O5 -91.0(2) . . . . ?
C10 N1 B1 C8 144.9(2) . . . . ?
C10 N1 C12 C13 88.5(2) . . . . ?
B1 O4 C9 O3 -178.5(3) . . . . ?
B1 O4 C9 C10 0.1(3) . . . . ?
B1 O5 C13 O6 -169.5(3) . . . . ?
B1 O5 C13 C12 10.0(3) . . . . ?
B1 N1 C10 C9 -21.5(3) . . . . ?
B1 N1 C12 C13 -21.3(3) . . . . ?
B1 C8 B2 N2 -157.54(19) . . . . ?
C26 N3 B3 C24 179.9(2) . . . . ?
C12 N1 C10 C9 -131.9(2) . . . . ?
C12 N1 B1 O4 137.71(19) . . . . ?
C12 N1 B1 O5 25.8(2) . . . . ?
C12 N1 B1 C8 -98.2(2) . . . . ?
C11 N1 C10 C9 101.1(2) . . . . ?
C11 N1 B1 O4 -98.4(2) . . . . ?
C11 N1 B1 O5 149.7(2) . . . . ?
C11 N1 B1 C8 25.6(3) . . . . ?
C11 N1 C12 C13 -146.2(2) . . . . ?
B4 O11 C32 O12 179.4(2) . . . . ?
B4 O11 C32 C31 0.1(3) . . . . ?
B4 O10 C29 O8 172.3(3) . . . . ?
B4 O10 C29 C28 -8.4(3) . . . . ?
B4 N4 C31 C32 21.6(2) . . . . ?
B4 N4 C28 C29 21.7(2) . . . . ?
B4 C24 C23 O9 -102.0(2) . . . . ?
B4 C24 C23 C22 78.6(3) . . . . ?
B4 C24 B3 N3 155.48(19) . . . . ?
C14 N2 B2 C8 65.2(3) . . . . ?
B3 C24 C23 O9 133.6(2) . . . . ?
B3 C24 C23 C22 -45.8(3) . . . . ?
B3 C24 B4 O11 173.06(18) . . . . ?
B3 C24 B4 O10 46.1(2) . . . . ?
B3 C24 B4 N4 -69.9(2) . . . . ?
C27 N3 B3 C24 -62.4(3) . . . . ?
B2 C8 B1 O4 -172.15(19) . . . . ?
B2 C8 B1 O5 -45.5(2) . . . . ?
B2 C8 B1 N1 70.4(3) . . . . ?
C25 N3 B3 C24 61.1(3) . . . . ?
C15 N2 B2 C8 -177.1(2) . . . . ?
C16 N2 B2 C8 -58.1(4) . . . . ?

loop_
_twin_individual_id
_twin_individual_mass_fraction_refined
1 0.61(17)
2 0.39(17)
